data_7006983
loop_
_publ_author_name
'Friesen, Dawn M.'
'Bowles, Owen J.'
'McDonald, Robert'
'Rosenberg, Lisa'

_publ_section_title
;
 Tuning "kappticity" of tripodal ligands.
;
_journal_issue 22
_journal_name_full 'Dalton transactions (Cambridge, England : 2003)'
_journal_page_first 2671
_journal_page_last 2682
_journal_paper_doi 10.1039/b516127d
_journal_year 2006
_chemical_formula_moiety 'C8 H21 Br3 Si3'
_chemical_formula_sum 'C8 H21 Br3 Si3'
_chemical_formula_weight 441.25
_space_group_IT_number 176
_symmetry_cell_setting hexagonal
_symmetry_space_group_name_Hall '-P 6c'
_symmetry_space_group_name_H-M 'P 63/m'
_atom_sites_solution_hydrogens geom
_atom_sites_solution_primary direct
_atom_sites_solution_secondary difmap
_audit_creation_method 'manual editing of SHELXL template'
_cell_angle_alpha 90.00
_cell_angle_beta 90.00
_cell_angle_gamma 120.00
_cell_formula_units_Z 2
_cell_length_a 9.3209(9)
_cell_length_b 9.3209(9)
_cell_length_c 11.143(2)
_cell_measurement_reflns_used 1506
_cell_measurement_temperature 193(2)
_cell_measurement_theta_max 25.992
_cell_measurement_theta_min 2.523
_cell_volume 838.39(19)
_computing_cell_refinement 'Bruker SAINT (Bruker, 1997)'
_computing_data_collection 'Bruker SMART (Bruker, 1997)'
_computing_data_reduction 'Bruker SAINT (Bruker, 1997)'
_computing_molecular_graphics 'Bruker SHELXTL (Bruker, 1997)'
_computing_publication_material 'Bruker SHELXTL (Bruker, 1997)'
_computing_structure_refinement 'SHELXL-97 (Sheldrick, 1997)'
_computing_structure_solution 'SHELXS-97 (Sheldrick, 1990)'
_diffrn_ambient_temperature 193(2)
_diffrn_detector_area_resol_mean 8.192
_diffrn_measured_fraction_theta_full 1.000
_diffrn_measured_fraction_theta_max 1.000
_diffrn_measurement_device_type 'Bruker PLATFORM diffractometer/SMART 1000 CCD area detector'
_diffrn_measurement_method '\w scans'
_diffrn_radiation_monochromator graphite
_diffrn_radiation_source 'fine-focus sealed tube'
_diffrn_radiation_type MoK\a
_diffrn_radiation_wavelength 0.71073
_diffrn_reflns_av_R_equivalents 0.0341
_diffrn_reflns_av_sigmaI/netI 0.0315
_diffrn_reflns_limit_h_max 6
_diffrn_reflns_limit_h_min -11
_diffrn_reflns_limit_k_max 11
_diffrn_reflns_limit_k_min -11
_diffrn_reflns_limit_l_max 13
_diffrn_reflns_limit_l_min -13
_diffrn_reflns_number 3156
_diffrn_reflns_theta_full 26.36
_diffrn_reflns_theta_max 26.36
_diffrn_reflns_theta_min 2.52
_diffrn_standards_decay_% 0
_diffrn_standards_interval_time 0
_diffrn_standards_number 0
_exptl_absorpt_coefficient_mu 7.404
_exptl_absorpt_correction_T_max 0.3838
_exptl_absorpt_correction_T_min 0.0591
_exptl_absorpt_correction_type multi-scan
_exptl_absorpt_process_details 'SADABS (Sheldrick, 1996)'
_exptl_crystal_colour colorless
_exptl_crystal_density_diffrn 1.748
_exptl_crystal_density_method 'not measured'
_exptl_crystal_description prism
_exptl_crystal_F_000 432
_exptl_crystal_size_max 0.88
_exptl_crystal_size_mid 0.19
_exptl_crystal_size_min 0.16
_refine_diff_density_max 0.371
_refine_diff_density_min -0.359
_refine_diff_density_rms 0.058
_refine_ls_extinction_coef 0.0155(17)
_refine_ls_extinction_expression Fc^*^=kFc[1+0.001xFc^2^\l^3^/sin(2\q)]^-1/4^
_refine_ls_extinction_method SHELXL
_refine_ls_goodness_of_fit_ref 1.145
_refine_ls_hydrogen_treatment constr
_refine_ls_matrix_type full
_refine_ls_number_parameters 38
_refine_ls_number_reflns 608
_refine_ls_number_restraints 0
_refine_ls_restrained_S_all 1.145
_refine_ls_R_factor_all 0.0330
_refine_ls_R_factor_gt 0.0254
_refine_ls_shift/su_max 0.001
_refine_ls_shift/su_mean 0.000
_refine_ls_structure_factor_coef Fsqd
_refine_ls_weighting_details 'calc w=1/[\s^2^(Fo^2^)+(0.0174P)^2^+0.5075P] where P=(Fo^2^+2Fc^2^)/3'
_refine_ls_weighting_scheme calc
_refine_ls_wR_factor_gt 0.0544
_refine_ls_wR_factor_ref 0.0575
_reflns_number_gt 519
_reflns_number_total 608
_reflns_threshold_expression I>2\s(I)
_cod_data_source_file b516127d.txt
_cod_data_source_block 6b
_cod_depositor_comments
;
The following automatic conversions were performed:
'_symmetry_cell_setting' value 'Hexagonal' changed to 'hexagonal'
according to '/home/saulius/struct/CIF-dictionaries/cif_core.dic'
dictionary named 'cif_core.dic' version 2.4.1 from 2010-06-29.

Automatic conversion script
Id: cif_fix_enum 1527 2010-12-29 10:47:43Z saulius 
;
_cod_original_cell_volume 838.4(2)
_cod_database_code 7006983

loop_
_symmetry_equiv_pos_as_xyz
'x, y, z'
'x-y, x, z+1/2'
'-y, x-y, z'
'-x, -y, z+1/2'
'-x+y, -x, z'
'y, -x+y, z+1/2'
'-x, -y, -z'
'-x+y, -x, -z-1/2'
'y, -x+y, -z'
'x, y, -z-1/2'
'x-y, x, -z'
'-y, x-y, -z-1/2'

loop_
_atom_site_label
_atom_site_type_symbol
_atom_site_fract_x
_atom_site_fract_y
_atom_site_fract_z
_atom_site_U_iso_or_equiv
_atom_site_adp_type
_atom_site_occupancy
_atom_site_symmetry_multiplicity
_atom_site_calc_flag
_atom_site_refinement_flags
_atom_site_disorder_assembly
_atom_site_disorder_group
Br Br 0.38480(5) 0.45728(5) 0.2500 0.0659(2) Uani 1 2 d S . .
Si Si 0.44495(11) 0.24979(11) 0.2500 0.0381(3) Uani 1 2 d S . .
C1 C 0.6667 0.3333 0.3039(7) 0.0278(15) Uani 0.50 3 d SP . .
C2 C 0.6667 0.3333 0.4454(7) 0.051(2) Uani 0.50 3 d SP . .
H2 H 0.5961 0.2200 0.4747 0.061 Uiso 0.50 1 calc PR . .
C3 C 0.2905(8) 0.0944(7) 0.3595(7) 0.0642(18) Uani 0.50 1 d P . .
H3A H 0.3201 0.1382 0.4413 0.077 Uiso 0.50 1 calc PR . .
H3B H 0.2921 -0.0097 0.3537 0.077 Uiso 0.50 1 calc PR . .
H3C H 0.1793 0.0742 0.3403 0.077 Uiso 0.50 1 calc PR . .
C4 C 0.4019(9) 0.1787(9) 0.0957(6) 0.0649(17) Uani 0.50 1 d P . .
H4A H 0.4854 0.2634 0.0429 0.078 Uiso 0.50 1 calc PR . .
H4B H 0.2918 0.1585 0.0730 0.078 Uiso 0.50 1 calc PR . .
H4C H 0.4054 0.0758 0.0878 0.078 Uiso 0.50 1 calc PR . .

loop_
_atom_site_aniso_label
_atom_site_aniso_U_11
_atom_site_aniso_U_22
_atom_site_aniso_U_33
_atom_site_aniso_U_23
_atom_site_aniso_U_13
_atom_site_aniso_U_12
Br 0.0459(3) 0.0515(3) 0.1131(5) 0.000 0.000 0.0340(2)
Si 0.0286(5) 0.0345(5) 0.0499(6) 0.000 0.000 0.0148(4)
C1 0.028(2) 0.028(2) 0.028(3) 0.000 0.000 0.0138(10)
C2 0.060(4) 0.060(4) 0.031(4) 0.000 0.000 0.0301(18)
C3 0.041(3) 0.041(3) 0.102(5) 0.009(3) 0.025(4) 0.014(3)
C4 0.060(4) 0.067(4) 0.069(4) -0.023(4) -0.034(3) 0.034(4)

loop_
_atom_type_symbol
_atom_type_description
_atom_type_scat_dispersion_real
_atom_type_scat_dispersion_imag
_atom_type_scat_source
C C 0.0033 0.0016 'International Tables Vol C Tables 4.2.6.8 and 6.1.1.4'
H H 0.0000 0.0000 'International Tables Vol C Tables 4.2.6.8 and 6.1.1.4'
Si Si 0.0817 0.0704 'International Tables Vol C Tables 4.2.6.8 and 6.1.1.4'
Br Br -0.2901 2.4595 'International Tables Vol C Tables 4.2.6.8 and 6.1.1.4'

loop_
_geom_angle_atom_site_label_1
_geom_angle_atom_site_label_2
_geom_angle_atom_site_label_3
_geom_angle
_geom_angle_site_symmetry_1
_geom_angle_site_symmetry_3
_geom_angle_publ_flag
C4 Si C3 112.8(4) . . ?
C4 Si C1 116.4(3) . . ?
C3 Si C1 111.4(3) . . ?
C4 Si Br 102.0(2) . . ?
C3 Si Br 103.60(18) . . ?
C1 Si Br 109.38(5) . . ?
C2 C1 Si 108.4(2) . 3_655 ?
C2 C1 Si 108.4(2) . 5_665 ?
Si C1 Si 110.6(2) 3_655 5_665 ?
C2 C1 Si 108.4(2) . . ?
Si C1 Si 110.6(2) 3_655 . ?
Si C1 Si 110.6(2) 5_665 . ?

loop_
_geom_bond_atom_site_label_1
_geom_bond_atom_site_label_2
_geom_bond_distance
_geom_bond_site_symmetry_2
_geom_bond_publ_flag
Br Si 2.2670(10) . ?
Si C4 1.814(7) . ?
Si C3 1.890(6) . ?
Si C1 1.905(2) . ?
C1 C2 1.577(11) . ?
C1 Si 1.905(2) 3_655 ?
C1 Si 1.905(2) 5_665 ?

loop_
_geom_torsion_atom_site_label_1
_geom_torsion_atom_site_label_2
_geom_torsion_atom_site_label_3
_geom_torsion_atom_site_label_4
_geom_torsion
_geom_torsion_site_symmetry_1
_geom_torsion_site_symmetry_2
_geom_torsion_site_symmetry_3
_geom_torsion_site_symmetry_4
_geom_torsion_publ_flag
C4 Si C1 C2 -161.8(3) . . . . ?
C3 Si C1 C2 -30.6(2) . . . . ?
Br Si C1 C2 83.29(8) . . . . ?
C4 Si C1 Si -43.2(4) . . . 3_655 ?
C3 Si C1 Si 88.0(4) . . . 3_655 ?
Br Si C1 Si -158.08(19) . . . 3_655 ?
C4 Si C1 Si 79.5(4) . . . 5_665 ?
C3 Si C1 Si -149.3(3) . . . 5_665 ?
Br Si C1 Si -35.3(3) . . . 5_665 ?
